data_7059645
loop_
_publ_author_name
'Pati, Narendra N.'
'Sahoo, Sameeta'
'Sahoo, Sipra S.'
'Banerjee, Dipanjan'
'Rao, S. Venugopal'
'Panda, Pradeepta K.'

_publ_section_title
;
 Chromatographically separable ruffled non-planar isomeric
 octaalkylporphycenes: consequences of unsymmetrical substitution upon
 structure and photophysical properties
;
_journal_issue 23
_journal_name_full 'New Journal of Chemistry'
_journal_page_first 9616
_journal_page_last 9620
_journal_paper_doi 10.1039/D0NJ01744B
_journal_volume 44
_journal_year 2020
_chemical_formula_moiety 'C32 H38 N4'
_chemical_formula_sum 'C32 H38 N4'
_chemical_formula_weight 478.66
_chemical_name_common porphycene
_space_group_crystal_system monoclinic
_space_group_IT_number 15
_space_group_name_Hall '-C 2yc'
_space_group_name_H-M_alt 'C 1 2/c 1'
_atom_sites_solution_hydrogens mixed
_audit_creation_method SHELXL-2014/7
_audit_update_record
;
2020-05-10 deposited with the CCDC.	2020-05-26 downloaded from the CCDC.
;
_cell_angle_alpha 90
_cell_angle_beta 97.742(5)
_cell_angle_gamma 90
_cell_formula_units_Z 8
_cell_length_a 25.014(3)
_cell_length_b 7.9647(8)
_cell_length_c 25.811(3)
_cell_measurement_reflns_used 7075
_cell_measurement_temperature 100(2)
_cell_measurement_theta_max 25.71
_cell_measurement_theta_min 2.44
_cell_volume 5095.4(10)
_computing_cell_refinement 'Bruker SAINT'
_computing_data_collection 'Bruker APEX2'
_computing_data_reduction 'Bruker SAINT'
_computing_molecular_graphics 'Bruker SHELXTL'
_computing_publication_material 'Bruker SHELXTL'
_computing_structure_refinement 'SHELXL-2014/7 (Sheldrick, 2014)'
_computing_structure_solution 'SHELXS-97 (Sheldrick 2008)'
_diffrn_ambient_temperature 100(2)
_diffrn_measured_fraction_theta_full 0.998
_diffrn_measured_fraction_theta_max 0.998
_diffrn_measurement_device_type 'Bruker APEX-II CCD'
_diffrn_measurement_method '\f and \w scans'
_diffrn_radiation_type MoK\a
_diffrn_radiation_wavelength 0.71073
_diffrn_reflns_av_R_equivalents 0.0706
_diffrn_reflns_av_unetI/netI 0.0486
_diffrn_reflns_Laue_measured_fraction_full 0.998
_diffrn_reflns_Laue_measured_fraction_max 0.998
_diffrn_reflns_limit_h_max 29
_diffrn_reflns_limit_h_min -30
_diffrn_reflns_limit_k_max 9
_diffrn_reflns_limit_k_min -9
_diffrn_reflns_limit_l_max 31
_diffrn_reflns_limit_l_min -31
_diffrn_reflns_number 26065
_diffrn_reflns_point_group_measured_fraction_full 0.998
_diffrn_reflns_point_group_measured_fraction_max 0.998
_diffrn_reflns_theta_full 25.242
_diffrn_reflns_theta_max 25.680
_diffrn_reflns_theta_min 2.438
_exptl_absorpt_coefficient_mu 0.074
_exptl_absorpt_correction_T_max 0.7453
_exptl_absorpt_correction_T_min 0.5757
_exptl_absorpt_correction_type multi-scan
_exptl_absorpt_process_details 'SADABS 2014/5'
_exptl_crystal_colour blue
_exptl_crystal_density_diffrn 1.248
_exptl_crystal_description plate
_exptl_crystal_F_000 2064
_exptl_crystal_size_max 0.20
_exptl_crystal_size_mid 0.12
_exptl_crystal_size_min 0.10
_refine_diff_density_max 0.254
_refine_diff_density_min -0.197
_refine_diff_density_rms 0.043
_refine_ls_extinction_coef 0.0035(7)
_refine_ls_extinction_expression Fc^*^=kFc[1+0.001xFc^2^\l^3^/sin(2\q)]^-1/4^
_refine_ls_extinction_method 'SHELXL-2014/7 (Sheldrick 2014'
_refine_ls_goodness_of_fit_ref 1.093
_refine_ls_hydrogen_treatment mixed
_refine_ls_matrix_type full
_refine_ls_number_parameters 342
_refine_ls_number_reflns 4814
_refine_ls_number_restraints 0
_refine_ls_restrained_S_all 1.093
_refine_ls_R_factor_all 0.0725
_refine_ls_R_factor_gt 0.0502
_refine_ls_shift/su_max 0.000
_refine_ls_shift/su_mean 0.000
_refine_ls_structure_factor_coef Fsqd
_refine_ls_weighting_details 'w=1/[\s^2^(Fo^2^)+(0.1000P)^2^+0.3136P] where P=(Fo^2^+2Fc^2^)/3'
_refine_ls_weighting_scheme calc
_refine_ls_wR_factor_gt 0.1479
_refine_ls_wR_factor_ref 0.1633
_reflns_Friedel_coverage 0.000
_reflns_number_gt 3611
_reflns_number_total 4814
_reflns_threshold_expression 'I > 2\s(I)'
_cod_data_source_file d0nj01744b2.cif
_cod_data_source_block ctetmpc
_cod_depositor_comments
;Adding full bibliography for 7059645--7059646.cif.

 Adding full bibliography for 7059645--7059646.cif.
;
_cod_original_sg_symbol_H-M 'C 2/c'
_cod_database_code 7059645
_shelx_shelxl_version_number 2014/7
_shelx_space_group_comment
;
The symmetry employed for this shelxl refinement is uniquely defined
by the following loop, which should always be used as a source of
symmetry information in preference to the above space-group names.
They are only intended as comments.
;

loop_
_space_group_symop_operation_xyz
'x, y, z'
'-x, y, -z+1/2'
'x+1/2, y+1/2, z'
'-x+1/2, y+1/2, -z+1/2'
'-x, -y, -z'
'x, -y, z-1/2'
'-x+1/2, -y+1/2, -z'
'x+1/2, -y+1/2, z-1/2'

loop_
_atom_site_label
_atom_site_type_symbol
_atom_site_fract_x
_atom_site_fract_y
_atom_site_fract_z
_atom_site_U_iso_or_equiv
_atom_site_adp_type
_atom_site_occupancy
_atom_site_site_symmetry_order
_atom_site_calc_flag
_atom_site_refinement_flags_posn
_atom_site_refinement_flags_adp
_atom_site_refinement_flags_occupancy
_atom_site_disorder_assembly
_atom_site_disorder_group
N1 N 0.31362(6) 0.28399(16) 0.36444(6) 0.0229(3) Uani 1 1 d . . . . .
N2 N 0.31225(6) 0.61055(17) 0.41381(6) 0.0263(4) Uani 1 1 d . . . . .
N3 N 0.20921(6) 0.61869(17) 0.39819(6) 0.0257(4) Uani 1 1 d . . . . .
N4 N 0.20846(6) 0.29541(16) 0.34752(6) 0.0235(3) Uani 1 1 d . . . . .
C1 C 0.32658(7) 0.1325(2) 0.34342(7) 0.0236(4) Uani 1 1 d . . . . .
C15 C 0.16288(6) 0.3718(2) 0.35795(7) 0.0239(4) Uani 1 1 d . . . . .
C18 C 0.19467(7) 0.1480(2) 0.32142(7) 0.0242(4) Uani 1 1 d . . . . .
C20 C 0.28857(7) 0.0176(2) 0.31822(7) 0.0250(4) Uani 1 1 d . . . . .
C4 C 0.35907(7) 0.3654(2) 0.38514(7) 0.0244(4) Uani 1 1 d . . . . .
C17 C 0.13588(7) 0.1297(2) 0.31656(7) 0.0272(4) Uani 1 1 d . . . . .
C8 C 0.32563(8) 0.7595(2) 0.43913(7) 0.0293(4) Uani 1 1 d . . . . .
C14 C 0.16296(7) 0.5325(2) 0.38150(7) 0.0256(4) Uani 1 1 d . . . . .
C19 C 0.23188(7) 0.0334(2) 0.30390(7) 0.0258(4) Uani 1 1 d . . . . .
C5 C 0.35853(7) 0.5231(2) 0.41046(7) 0.0266(4) Uani 1 1 d . . . . .
C11 C 0.19660(8) 0.7691(2) 0.41927(7) 0.0283(4) Uani 1 1 d . . . . .
C16 C 0.11686(7) 0.2669(2) 0.34039(7) 0.0268(4) Uani 1 1 d . . . . .
C2 C 0.38537(7) 0.1219(2) 0.35102(7) 0.0277(4) Uani 1 1 d . . . . .
C3 C 0.40459(7) 0.2651(2) 0.37652(7) 0.0282(4) Uani 1 1 d . . . . .
C9 C 0.28960(8) 0.8893(2) 0.45091(7) 0.0296(4) Uani 1 1 d . . . . .
C10 C 0.23352(8) 0.8929(2) 0.44250(7) 0.0308(5) Uani 1 1 d . . . . .
C27 C 0.09899(7) -0.0085(2) 0.29324(8) 0.0342(5) Uani 1 1 d . . . . .
H27A H 0.0707 -0.0278 0.3160 0.041 Uiso 1 1 calc R U . . .
H27B H 0.1201 -0.1135 0.2926 0.041 Uiso 1 1 calc R U . . .
C13 C 0.11887(8) 0.6336(2) 0.39183(8) 0.0371(5) Uani 1 1 d . . . . .
H13 H 0.0817 0.6054 0.3843 0.044 Uiso 1 1 calc R U . . .
C6 C 0.40297(8) 0.6184(2) 0.43520(9) 0.0390(5) Uani 1 1 d . . . . .
H6 H 0.4399 0.5867 0.4388 0.047 Uiso 1 1 calc R U . . .
C7 C 0.38287(8) 0.7622(2) 0.45250(8) 0.0401(5) Uani 1 1 d . . . . .
H7 H 0.4033 0.8500 0.4705 0.048 Uiso 1 1 calc R U . . .
C25 C 0.05946(7) 0.2943(2) 0.34972(8) 0.0368(5) Uani 1 1 d . . . . .
H25A H 0.0356 0.2190 0.3265 0.044 Uiso 1 1 calc R U . . .
H25B H 0.0489 0.4115 0.3405 0.044 Uiso 1 1 calc R U . . .
C21 C 0.42267(8) -0.0031(2) 0.33013(8) 0.0373(5) Uani 1 1 d . . . . .
H21A H 0.4086 -0.1180 0.3339 0.045 Uiso 1 1 calc R U . . .
H21B H 0.4588 0.0038 0.3511 0.045 Uiso 1 1 calc R U . . .
C12 C 0.13930(8) 0.7774(2) 0.41439(8) 0.0384(5) Uani 1 1 d . . . . .
H12 H 0.1189 0.8685 0.4251 0.046 Uiso 1 1 calc R U . . .
C23 C 0.46317(7) 0.3080(3) 0.39185(8) 0.0390(5) Uani 1 1 d . . . . .
H23A H 0.4679 0.4307 0.3885 0.047 Uiso 1 1 calc R U . . .
H23B H 0.4848 0.2522 0.3674 0.047 Uiso 1 1 calc R U . . .
C32 C 0.31116(8) -0.1539(2) 0.30613(9) 0.0390(5) Uani 1 1 d . . . . .
H32A H 0.3241 -0.1502 0.2720 0.059 Uiso 1 1 calc R U . . .
H32B H 0.2827 -0.2388 0.3055 0.059 Uiso 1 1 calc R U . . .
H32C H 0.3411 -0.1828 0.3331 0.059 Uiso 1 1 calc R U . . .
C26 C 0.05122(9) 0.2609(3) 0.40666(9) 0.0471(6) Uani 1 1 d . . . . .
H26A H 0.0589 0.1427 0.4152 0.071 Uiso 1 1 calc R U . . .
H26B H 0.0138 0.2862 0.4112 0.071 Uiso 1 1 calc R U . . .
H26C H 0.0757 0.3324 0.4299 0.071 Uiso 1 1 calc R U . . .
C28 C 0.07205(9) 0.0304(3) 0.23799(9) 0.0430(5) Uani 1 1 d . . . . .
H28A H 0.0521 0.1362 0.2381 0.065 Uiso 1 1 calc R U . . .
H28B H 0.0471 -0.0605 0.2257 0.065 Uiso 1 1 calc R U . . .
H28C H 0.0997 0.0405 0.2146 0.065 Uiso 1 1 calc R U . . .
C31 C 0.20813(8) -0.0904(3) 0.26203(9) 0.0438(6) Uani 1 1 d . . . . .
H31A H 0.1998 -0.1962 0.2786 0.066 Uiso 1 1 calc R U . . .
H31B H 0.2343 -0.1112 0.2377 0.066 Uiso 1 1 calc R U . . .
H31C H 0.1750 -0.0434 0.2429 0.066 Uiso 1 1 calc R U . . .
C29 C 0.31813(9) 1.0422(2) 0.47701(9) 0.0446(6) Uani 1 1 d . . . . .
H29A H 0.3036 1.1443 0.4591 0.067 Uiso 1 1 calc R U . . .
H29B H 0.3569 1.0344 0.4750 0.067 Uiso 1 1 calc R U . . .
H29C H 0.3122 1.0465 0.5138 0.067 Uiso 1 1 calc R U . . .
C30 C 0.20602(9) 1.0486(2) 0.46148(9) 0.0463(6) Uani 1 1 d . . . . .
H30A H 0.2164 1.0615 0.4993 0.069 Uiso 1 1 calc R U . . .
H30B H 0.1668 1.0358 0.4539 0.069 Uiso 1 1 calc R U . . .
H30C H 0.2173 1.1482 0.4434 0.069 Uiso 1 1 calc R U . . .
C22 C 0.42802(10) 0.0284(3) 0.27318(10) 0.0539(7) Uani 1 1 d . . . . .
H22A H 0.3924 0.0213 0.2522 0.081 Uiso 1 1 calc R U . . .
H22B H 0.4520 -0.0561 0.2611 0.081 Uiso 1 1 calc R U . . .
H22C H 0.4432 0.1405 0.2694 0.081 Uiso 1 1 calc R U . . .
C24 C 0.48440(10) 0.2544(3) 0.44780(10) 0.0592(7) Uani 1 1 d . . . . .
H24A H 0.4624 0.3061 0.4721 0.089 Uiso 1 1 calc R U . . .
H24B H 0.5220 0.2909 0.4565 0.089 Uiso 1 1 calc R U . . .
H24C H 0.4825 0.1319 0.4506 0.089 Uiso 1 1 calc R U . . .
H1X H 0.2698(11) 0.324(3) 0.3606(10) 0.081(8) Uiso 1 1 d . . . . .
H3X H 0.2551(13) 0.586(4) 0.4003(13) 0.112(11) Uiso 1 1 d . . . . .

loop_
_atom_site_aniso_label
_atom_site_aniso_U_11
_atom_site_aniso_U_22
_atom_site_aniso_U_33
_atom_site_aniso_U_23
_atom_site_aniso_U_13
_atom_site_aniso_U_12
N1 0.0226(8) 0.0243(7) 0.0216(8) -0.0019(6) 0.0020(6) 0.0016(6)
N2 0.0301(8) 0.0249(7) 0.0240(8) -0.0014(6) 0.0038(6) 0.0000(6)
N3 0.0288(8) 0.0247(7) 0.0238(8) -0.0023(6) 0.0043(6) 0.0037(6)
N4 0.0223(7) 0.0249(7) 0.0233(8) -0.0026(6) 0.0028(6) 0.0014(6)
C1 0.0261(9) 0.0257(9) 0.0193(9) 0.0016(7) 0.0047(7) 0.0042(7)
C15 0.0201(9) 0.0289(9) 0.0226(10) 0.0006(7) 0.0027(7) 0.0040(7)
C18 0.0252(9) 0.0262(9) 0.0207(9) -0.0002(7) 0.0014(7) -0.0006(7)
C20 0.0287(10) 0.0255(9) 0.0216(10) -0.0009(7) 0.0058(7) 0.0038(7)
C4 0.0207(9) 0.0306(9) 0.0218(9) 0.0011(7) 0.0031(7) -0.0013(7)
C17 0.0249(9) 0.0301(9) 0.0260(10) 0.0010(7) 0.0010(8) -0.0016(7)
C8 0.0382(10) 0.0259(9) 0.0240(10) -0.0018(7) 0.0053(8) -0.0052(7)
C14 0.0244(9) 0.0281(9) 0.0246(10) -0.0001(7) 0.0036(7) 0.0036(7)
C19 0.0302(10) 0.0249(9) 0.0222(10) -0.0024(7) 0.0031(7) 0.0007(7)
C5 0.0250(9) 0.0302(9) 0.0248(10) -0.0008(7) 0.0043(7) 0.0000(7)
C11 0.0383(11) 0.0240(9) 0.0234(10) 0.0011(7) 0.0069(8) 0.0068(7)
C16 0.0210(9) 0.0323(10) 0.0266(10) 0.0006(7) 0.0019(7) 0.0016(7)
C2 0.0247(9) 0.0335(10) 0.0252(10) 0.0017(7) 0.0045(7) 0.0067(7)
C3 0.0236(9) 0.0349(10) 0.0264(10) 0.0013(7) 0.0039(8) 0.0031(7)
C9 0.0464(12) 0.0239(9) 0.0195(10) 0.0008(7) 0.0075(8) -0.0031(8)
C10 0.0494(12) 0.0219(9) 0.0215(10) 0.0019(7) 0.0064(8) 0.0037(8)
C27 0.0275(10) 0.0334(10) 0.0410(13) -0.0031(8) 0.0018(9) -0.0042(8)
C13 0.0292(10) 0.0369(11) 0.0452(13) -0.0029(9) 0.0055(9) 0.0088(8)
C6 0.0285(10) 0.0420(11) 0.0459(13) -0.0109(9) 0.0026(9) -0.0044(8)
C7 0.0389(12) 0.0379(11) 0.0421(13) -0.0096(9) 0.0005(10) -0.0112(9)
C25 0.0201(9) 0.0437(11) 0.0458(13) -0.0051(9) 0.0017(9) 0.0005(8)
C21 0.0290(10) 0.0377(11) 0.0458(14) -0.0062(9) 0.0071(9) 0.0086(8)
C12 0.0393(12) 0.0324(10) 0.0441(13) -0.0038(9) 0.0081(10) 0.0147(8)
C23 0.0222(10) 0.0548(12) 0.0398(13) -0.0069(10) 0.0028(8) 0.0021(9)
C32 0.0372(11) 0.0325(10) 0.0473(13) -0.0069(9) 0.0051(10) 0.0060(8)
C26 0.0336(12) 0.0559(13) 0.0554(15) 0.0040(11) 0.0189(10) 0.0023(10)
C28 0.0374(11) 0.0422(12) 0.0459(14) -0.0105(10) -0.0071(10) -0.0029(9)
C31 0.0347(11) 0.0460(12) 0.0496(14) -0.0213(10) 0.0019(10) 0.0022(9)
C29 0.0576(14) 0.0307(10) 0.0458(14) -0.0119(9) 0.0078(11) -0.0055(9)
C30 0.0573(14) 0.0288(10) 0.0527(15) -0.0105(9) 0.0075(11) 0.0069(9)
C22 0.0640(15) 0.0468(13) 0.0583(17) -0.0095(11) 0.0350(13) 0.0033(11)
C24 0.0373(12) 0.0819(18) 0.0529(16) -0.0023(13) -0.0139(11) 0.0065(11)

loop_
_atom_type_symbol
_atom_type_description
_atom_type_scat_dispersion_real
_atom_type_scat_dispersion_imag
_atom_type_scat_source
C C 0.0033 0.0016 'International Tables Vol C Tables 4.2.6.8 and 6.1.1.4'
H H 0.0000 0.0000 'International Tables Vol C Tables 4.2.6.8 and 6.1.1.4'
N N 0.0061 0.0033 'International Tables Vol C Tables 4.2.6.8 and 6.1.1.4'

loop_
_geom_angle_atom_site_label_1
_geom_angle_atom_site_label_2
_geom_angle_atom_site_label_3
_geom_angle
_geom_angle_site_symmetry_1
_geom_angle_site_symmetry_3
_geom_angle_publ_flag
C4 N1 C1 110.15(14) . . ?
C4 N1 H1X 130.5(14) . . ?
C1 N1 H1X 119.3(14) . . ?
C5 N2 C8 108.47(15) . . ?
C5 N2 H3X 137.7(13) . . ?
C8 N2 H3X 113.7(13) . . ?
C14 N3 C11 109.54(15) . . ?
C14 N3 H3X 133.5(16) . . ?
C11 N3 H3X 116.8(16) . . ?
C15 N4 C18 108.64(14) . . ?
N1 C1 C20 124.61(15) . . ?
N1 C1 C2 106.49(14) . . ?
C20 C1 C2 128.87(15) . . ?
N4 C15 C14 122.67(15) . . ?
N4 C15 C16 109.60(14) . . ?
C14 C15 C16 127.72(15) . . ?
N4 C18 C19 124.98(15) . . ?
N4 C18 C17 108.03(14) . . ?
C19 C18 C17 126.97(15) . . ?
C1 C20 C19 130.40(15) . . ?
C1 C20 C32 115.39(15) . . ?
C19 C20 C32 114.16(15) . . ?
N1 C4 C5 123.14(15) . . ?
N1 C4 C3 108.32(15) . . ?
C5 C4 C3 128.54(16) . . ?
C16 C17 C18 106.68(15) . . ?
C16 C17 C27 122.03(16) . . ?
C18 C17 C27 131.24(16) . . ?
N2 C8 C7 107.46(16) . . ?
N2 C8 C9 127.21(17) . . ?
C7 C8 C9 125.32(17) . . ?
N3 C14 C15 122.82(15) . . ?
N3 C14 C13 107.62(15) . . ?
C15 C14 C13 129.56(17) . . ?
C18 C19 C20 130.33(16) . . ?
C18 C19 C31 115.61(16) . . ?
C20 C19 C31 114.04(15) . . ?
N2 C5 C4 122.88(16) . . ?
N2 C5 C6 108.50(15) . . ?
C4 C5 C6 128.61(16) . . ?
N3 C11 C12 106.77(16) . . ?
N3 C11 C10 126.92(17) . . ?
C12 C11 C10 126.30(16) . . ?
C17 C16 C15 106.96(15) . . ?
C17 C16 C25 125.74(16) . . ?
C15 C16 C25 127.15(16) . . ?
C3 C2 C1 107.36(14) . . ?
C3 C2 C21 121.69(16) . . ?
C1 C2 C21 130.45(16) . . ?
C2 C3 C4 107.67(15) . . ?
C2 C3 C23 125.56(16) . . ?
C4 C3 C23 126.77(16) . . ?
C10 C9 C8 129.28(17) . . ?
C10 C9 C29 117.08(16) . . ?
C8 C9 C29 113.64(17) . . ?
C9 C10 C11 129.30(16) . . ?
C9 C10 C30 117.04(16) . . ?
C11 C10 C30 113.65(17) . . ?
C17 C27 C28 113.21(16) . . ?
C17 C27 H27A 108.9 . . ?
C28 C27 H27A 108.9 . . ?
C17 C27 H27B 108.9 . . ?
C28 C27 H27B 108.9 . . ?
H27A C27 H27B 107.7 . . ?
C12 C13 C14 107.64(17) . . ?
C12 C13 H13 126.2 . . ?
C14 C13 H13 126.2 . . ?
C7 C6 C5 107.30(17) . . ?
C7 C6 H6 126.3 . . ?
C5 C6 H6 126.3 . . ?
C6 C7 C8 108.26(17) . . ?
C6 C7 H7 125.9 . . ?
C8 C7 H7 125.9 . . ?
C16 C25 C26 112.50(16) . . ?
C16 C25 H25A 109.1 . . ?
C26 C25 H25A 109.1 . . ?
C16 C25 H25B 109.1 . . ?
C26 C25 H25B 109.1 . . ?
H25A C25 H25B 107.8 . . ?
C2 C21 C22 112.09(17) . . ?
C2 C21 H21A 109.2 . . ?
C22 C21 H21A 109.2 . . ?
C2 C21 H21B 109.2 . . ?
C22 C21 H21B 109.2 . . ?
H21A C21 H21B 107.9 . . ?
C13 C12 C11 108.42(16) . . ?
C13 C12 H12 125.8 . . ?
C11 C12 H12 125.8 . . ?
C3 C23 C24 112.74(17) . . ?
C3 C23 H23A 109.0 . . ?
C24 C23 H23A 109.0 . . ?
C3 C23 H23B 109.0 . . ?
C24 C23 H23B 109.0 . . ?
H23A C23 H23B 107.8 . . ?
C20 C32 H32A 109.5 . . ?
C20 C32 H32B 109.5 . . ?
H32A C32 H32B 109.5 . . ?
C20 C32 H32C 109.5 . . ?
H32A C32 H32C 109.5 . . ?
H32B C32 H32C 109.5 . . ?
C25 C26 H26A 109.5 . . ?
C25 C26 H26B 109.5 . . ?
H26A C26 H26B 109.5 . . ?
C25 C26 H26C 109.5 . . ?
H26A C26 H26C 109.5 . . ?
H26B C26 H26C 109.5 . . ?
C27 C28 H28A 109.5 . . ?
C27 C28 H28B 109.5 . . ?
H28A C28 H28B 109.5 . . ?
C27 C28 H28C 109.5 . . ?
H28A C28 H28C 109.5 . . ?
H28B C28 H28C 109.5 . . ?
C19 C31 H31A 109.5 . . ?
C19 C31 H31B 109.5 . . ?
H31A C31 H31B 109.5 . . ?
C19 C31 H31C 109.5 . . ?
H31A C31 H31C 109.5 . . ?
H31B C31 H31C 109.5 . . ?
C9 C29 H29A 109.5 . . ?
C9 C29 H29B 109.5 . . ?
H29A C29 H29B 109.5 . . ?
C9 C29 H29C 109.5 . . ?
H29A C29 H29C 109.5 . . ?
H29B C29 H29C 109.5 . . ?
C10 C30 H30A 109.5 . . ?
C10 C30 H30B 109.5 . . ?
H30A C30 H30B 109.5 . . ?
C10 C30 H30C 109.5 . . ?
H30A C30 H30C 109.5 . . ?
H30B C30 H30C 109.5 . . ?
C21 C22 H22A 109.5 . . ?
C21 C22 H22B 109.5 . . ?
H22A C22 H22B 109.5 . . ?
C21 C22 H22C 109.5 . . ?
H22A C22 H22C 109.5 . . ?
H22B C22 H22C 109.5 . . ?
C23 C24 H24A 109.5 . . ?
C23 C24 H24B 109.5 . . ?
H24A C24 H24B 109.5 . . ?
C23 C24 H24C 109.5 . . ?
H24A C24 H24C 109.5 . . ?
H24B C24 H24C 109.5 . . ?

loop_
_geom_bond_atom_site_label_1
_geom_bond_atom_site_label_2
_geom_bond_distance
_geom_bond_site_symmetry_2
_geom_bond_publ_flag
N1 C4 1.354(2) . ?
N1 C1 1.379(2) . ?
N1 H1X 1.13(3) . ?
N2 C5 1.364(2) . ?
N2 C8 1.374(2) . ?
N2 H3X 1.44(3) . ?
N3 C14 1.364(2) . ?
N3 C11 1.370(2) . ?
N3 H3X 1.17(3) . ?
N4 C15 1.351(2) . ?
N4 C18 1.374(2) . ?
C1 C20 1.413(2) . ?
C1 C2 1.459(2) . ?
C15 C14 1.417(2) . ?
C15 C16 1.445(2) . ?
C18 C19 1.421(2) . ?
C18 C17 1.466(2) . ?
C20 C19 1.422(3) . ?
C20 C32 1.527(2) . ?
C4 C5 1.417(2) . ?
C4 C3 1.433(2) . ?
C17 C16 1.370(2) . ?
C17 C27 1.509(2) . ?
C8 C7 1.427(3) . ?
C8 C9 1.431(3) . ?
C14 C13 1.419(2) . ?
C19 C31 1.523(3) . ?
C5 C6 1.424(3) . ?
C11 C12 1.423(3) . ?
C11 C10 1.427(3) . ?
C16 C25 1.504(2) . ?
C2 C3 1.371(2) . ?
C2 C21 1.513(2) . ?
C3 C23 1.505(3) . ?
C9 C10 1.391(3) . ?
C9 C29 1.522(3) . ?
C10 C30 1.530(2) . ?
C27 C28 1.525(3) . ?
C27 H27A 0.9900 . ?
C27 H27B 0.9900 . ?
C13 C12 1.353(3) . ?
C13 H13 0.9500 . ?
C6 C7 1.351(3) . ?
C6 H6 0.9500 . ?
C7 H7 0.9500 . ?
C25 C26 1.534(3) . ?
C25 H25A 0.9900 . ?
C25 H25B 0.9900 . ?
C21 C22 1.515(3) . ?
C21 H21A 0.9900 . ?
C21 H21B 0.9900 . ?
C12 H12 0.9500 . ?
C23 C24 1.531(3) . ?
C23 H23A 0.9900 . ?
C23 H23B 0.9900 . ?
C32 H32A 0.9800 . ?
C32 H32B 0.9800 . ?
C32 H32C 0.9800 . ?
C26 H26A 0.9800 . ?
C26 H26B 0.9800 . ?
C26 H26C 0.9800 . ?
C28 H28A 0.9800 . ?
C28 H28B 0.9800 . ?
C28 H28C 0.9800 . ?
C31 H31A 0.9800 . ?
C31 H31B 0.9800 . ?
C31 H31C 0.9800 . ?
C29 H29A 0.9800 . ?
C29 H29B 0.9800 . ?
C29 H29C 0.9800 . ?
C30 H30A 0.9800 . ?
C30 H30B 0.9800 . ?
C30 H30C 0.9800 . ?
C22 H22A 0.9800 . ?
C22 H22B 0.9800 . ?
C22 H22C 0.9800 . ?
C24 H24A 0.9800 . ?
C24 H24B 0.9800 . ?
C24 H24C 0.9800 . ?
